data_2238917
loop_
_publ_author_name
'Elfaleh, Nizar'
'Chouaib, Hassen'
'Kamoun, Slaheddine'

_publ_section_title
;
 Bis(3-azaniumylpropyl)azanium hexachloridobismuthate(III) monohydrate
;
_journal_issue 12
_journal_name_full 'Acta Crystallographica Section E'
_journal_page_first m666
_journal_paper_doi 10.1107/S1600536813030900
_journal_volume 69
_journal_year 2013
_chemical_formula_iupac '(C6 H20 N3) [Bi Cl6], H2 O'
_chemical_formula_moiety 'C6 H20 N3 3+, Bi Cl6 3-, H2 O'
_chemical_formula_sum 'C6 H22 Bi Cl6 N3 O'
_chemical_formula_weight 573.95
_chemical_melting_point 430
_chemical_name_systematic
;
Bis(3-azaniumylpropyl)azanium hexachloridobismuthate(III) monohydrate
;
_space_group_IT_number 2
_symmetry_cell_setting triclinic
_symmetry_space_group_name_Hall '-P 1'
_symmetry_space_group_name_H-M 'P -1'
_atom_sites_solution_hydrogens geom
_atom_sites_solution_primary direct
_atom_sites_solution_secondary difmap
_audit_creation_method SHELXL-97
_cell_angle_alpha 93.3490(10)
_cell_angle_beta 108.5090(10)
_cell_angle_gamma 109.3870(10)
_cell_formula_units_Z 2
_cell_length_a 7.68910(10)
_cell_length_b 10.86420(10)
_cell_length_c 11.98670(10)
_cell_measurement_temperature 296(2)
_cell_measurement_theta_max 30.55
_cell_measurement_theta_min 1.8
_cell_volume 880.541(19)
_computing_cell_refinement 'SAINT (Bruker, 2006)'
_computing_data_collection 'APEX2 (Bruker, 2006)'
_computing_data_reduction 'SAINT (Bruker, 2006)'
_computing_molecular_graphics 'Mercury (Macrae <i>et al.</i>, 2008)'
_computing_publication_material
;
<i>WinGX</i> (Farrugia, 2012) and <i>publCIF</i> (Westrip, 2010)
;
_computing_structure_refinement 'SHELXL97 (Sheldrick, 2008)'
_computing_structure_solution 'SHELXS97 (Sheldrick, 2008)'
_diffrn_ambient_temperature 296(2)
_diffrn_measured_fraction_theta_full 0.988
_diffrn_measured_fraction_theta_max 0.988
_diffrn_measurement_device_type 'Bruker APEXII CCD'
_diffrn_measurement_method '\w scans'
_diffrn_radiation_monochromator graphite
_diffrn_radiation_source 'fine-focus sealed tube'
_diffrn_radiation_type MoK\a
_diffrn_radiation_wavelength 0.71073
_diffrn_reflns_av_R_equivalents 0.0253
_diffrn_reflns_av_sigmaI/netI 0.0339
_diffrn_reflns_limit_h_max 10
_diffrn_reflns_limit_h_min -10
_diffrn_reflns_limit_k_max 15
_diffrn_reflns_limit_k_min -13
_diffrn_reflns_limit_l_max 17
_diffrn_reflns_limit_l_min -16
_diffrn_reflns_number 11734
_diffrn_reflns_theta_full 30.55
_diffrn_reflns_theta_max 30.55
_diffrn_reflns_theta_min 1.82
_diffrn_standards_interval_time 120
_diffrn_standards_number 2
_exptl_absorpt_coefficient_mu 10.912
_exptl_absorpt_correction_T_max 0.349
_exptl_absorpt_correction_T_min 0.336
_exptl_absorpt_correction_type multi-scan
_exptl_absorpt_process_details '(SADABS; Bruker, 2006)'
_exptl_crystal_colour white
_exptl_crystal_density_diffrn 2.165
_exptl_crystal_density_meas 2.160
_exptl_crystal_density_method Flotation
_exptl_crystal_description prism
_exptl_crystal_F_000 544
_exptl_crystal_size_max 0.1
_exptl_crystal_size_mid 0.1
_exptl_crystal_size_min 0.1
_refine_diff_density_max 1.066
_refine_diff_density_min -0.895
_refine_ls_extinction_coef 0.0132(4)
_refine_ls_extinction_expression Fc^*^=kFc[1+0.001xFc^2^\l^3^/sin(2\q)]^-1/4^
_refine_ls_extinction_method 'SHELXL97 (Sheldrick, 2008)'
_refine_ls_goodness_of_fit_ref 0.920
_refine_ls_hydrogen_treatment mixed
_refine_ls_matrix_type full
_refine_ls_number_parameters 168
_refine_ls_number_reflns 5325
_refine_ls_number_restraints 3
_refine_ls_restrained_S_all 0.920
_refine_ls_R_factor_all 0.0338
_refine_ls_R_factor_gt 0.0212
_refine_ls_shift/su_max 0.001
_refine_ls_shift/su_mean 0.000
_refine_ls_structure_factor_coef Fsqd
_refine_ls_weighting_details 'calc w=1/[\s^2^(Fo^2^)+(0.0323P)^2^+0.0000P] where P=(Fo^2^+2Fc^2^)/3'
_refine_ls_weighting_scheme calc
_refine_ls_wR_factor_gt 0.0511
_refine_ls_wR_factor_ref 0.0567
_reflns_number_gt 4009
_reflns_number_total 5325
_reflns_threshold_expression I>2sigma(I)
_cod_data_source_file rz5091.cif
_cod_data_source_block I
_cod_database_code 2238917

loop_
_symmetry_equiv_pos_as_xyz
'x, y, z'
'-x, -y, -z'

loop_
_atom_site_type_symbol
_atom_site_label
_atom_site_fract_x
_atom_site_fract_y
_atom_site_fract_z
_atom_site_U_iso_or_equiv
_atom_site_adp_type
_atom_site_calc_flag
_atom_site_refinement_flags
_atom_site_occupancy
_atom_site_symmetry_multiplicity
Bi Bi1 0.5000 1.0000 0.5000 0.02401(5) Uani d S 1 2
Bi Bi2 0.5000 0.5000 0.0000 0.02614(6) Uani d S 1 2
Cl Cl1 0.32827(12) 1.00845(8) 0.66539(8) 0.03793(18) Uani d . 1 1
Cl Cl2 0.19824(12) 1.02948(9) 0.32564(8) 0.04104(19) Uani d . 1 1
Cl Cl3 0.31297(13) 0.73550(8) 0.42359(10) 0.0451(2) Uani d . 1 1
Cl Cl4 0.43949(12) 0.52414(10) 0.20718(8) 0.0461(2) Uani d . 1 1
Cl Cl5 0.12577(12) 0.47555(9) -0.12177(9) 0.0468(2) Uani d . 1 1
Cl Cl6 0.36405(14) 0.23214(9) -0.03209(11) 0.0523(3) Uani d . 1 1
N N1 1.1331(4) 0.2550(3) 0.6613(2) 0.0383(6) Uani d . 1 1
H H1A 1.2346 0.3229 0.7126 0.057 Uiso calc R 1 1
H H1B 1.1303 0.1800 0.6881 0.057 Uiso calc R 1 1
H H1C 1.0211 0.2667 0.6541 0.057 Uiso calc R 1 1
C C1 1.1551(5) 0.2473(3) 0.5432(3) 0.0351(7) Uani d . 1 1
H H1E 1.0550 0.1664 0.4906 0.042 Uiso calc R 1 1
H H1D 1.2834 0.2440 0.5526 0.042 Uiso calc R 1 1
C C2 1.1357(5) 0.3649(3) 0.4873(3) 0.0368(7) Uani d . 1 1
H H2E 1.2356 0.4457 0.5403 0.044 Uiso calc R 1 1
H H2D 1.0074 0.3681 0.4782 0.044 Uiso calc R 1 1
C C3 1.1583(5) 0.3592(3) 0.3652(3) 0.0378(8) Uani d . 1 1
H H3E 1.1698 0.4437 0.3396 0.045 Uiso calc R 1 1
H H3D 1.2784 0.3441 0.3720 0.045 Uiso calc R 1 1
N N2 0.9871(4) 0.2518(2) 0.2741(2) 0.0316(6) Uani d . 1 1
H H2A 0.9784 0.1738 0.2983 0.038 Uiso calc R 1 1
H H2B 0.8761 0.2653 0.2702 0.038 Uiso calc R 1 1
C C4 0.9967(5) 0.2418(3) 0.1523(3) 0.0328(7) Uani d . 1 1
H H4E 1.1114 0.2220 0.1539 0.039 Uiso calc R 1 1
H H4D 1.0091 0.3258 0.1254 0.039 Uiso calc R 1 1
C C5 0.8107(5) 0.1329(3) 0.0668(3) 0.0408(8) Uani d . 1 1
H H5E 0.6966 0.1481 0.0734 0.049 Uiso calc R 1 1
H H5D 0.8065 0.0483 0.0903 0.049 Uiso calc R 1 1
C C6 0.7976(5) 0.1254(4) -0.0631(3) 0.0472(9) Uani d . 1 1
H H6E 0.9246 0.1324 -0.0670 0.057 Uiso calc R 1 1
H H6D 0.7013 0.0398 -0.1090 0.057 Uiso calc R 1 1
N N3 0.7405(4) 0.2322(3) -0.1174(3) 0.0479(8) Uani d . 1 1
H H3A 0.6490 0.2444 -0.0925 0.072 Uiso calc R 1 1
H H3B 0.6922 0.2089 -0.1968 0.072 Uiso calc R 1 1
H H3C 0.8461 0.3071 -0.0955 0.072 Uiso calc R 1 1
O OW 0.6532(5) 0.2968(4) 0.2841(4) 0.0799(11) Uani d D 1 1
H H1W 0.576(7) 0.300(7) 0.217(3) 0.15(3) Uiso d D 1 1
H H2W 0.597(8) 0.252(6) 0.328(5) 0.16(3) Uiso d D 1 1

loop_
_atom_site_aniso_label
_atom_site_aniso_U_11
_atom_site_aniso_U_22
_atom_site_aniso_U_33
_atom_site_aniso_U_12
_atom_site_aniso_U_13
_atom_site_aniso_U_23
Bi1 0.02304(8) 0.02366(8) 0.02407(9) 0.00824(5) 0.00767(6) 0.00183(6)
Bi2 0.02630(8) 0.02556(9) 0.02270(9) 0.00658(6) 0.00748(6) 0.00122(6)
Cl1 0.0370(4) 0.0396(4) 0.0405(5) 0.0124(3) 0.0195(4) 0.0091(3)
Cl2 0.0443(4) 0.0527(5) 0.0313(4) 0.0292(4) 0.0085(3) 0.0076(4)
Cl3 0.0399(4) 0.0281(4) 0.0656(6) 0.0074(3) 0.0238(4) -0.0002(4)
Cl4 0.0397(4) 0.0576(5) 0.0310(4) 0.0018(4) 0.0186(4) -0.0010(4)
Cl5 0.0317(4) 0.0527(5) 0.0532(6) 0.0183(4) 0.0086(4) 0.0101(4)
Cl6 0.0520(5) 0.0267(4) 0.0794(8) 0.0109(3) 0.0287(5) 0.0106(4)
N1 0.0349(13) 0.0429(16) 0.0286(15) 0.0058(11) 0.0097(12) 0.0053(12)
C1 0.0452(17) 0.0347(17) 0.0255(16) 0.0160(14) 0.0120(14) 0.0030(13)
C2 0.0467(18) 0.0337(17) 0.0257(17) 0.0122(14) 0.0109(15) 0.0010(13)
C3 0.0391(16) 0.0335(17) 0.0292(18) 0.0019(13) 0.0100(14) 0.0037(13)
N2 0.0374(14) 0.0322(15) 0.0219(14) 0.0101(11) 0.0094(12) 0.0054(11)
C4 0.0374(15) 0.0355(17) 0.0258(16) 0.0138(13) 0.0115(13) 0.0053(13)
C5 0.0507(19) 0.0321(17) 0.0313(19) 0.0098(14) 0.0104(16) 0.0031(14)
C6 0.0480(19) 0.052(2) 0.035(2) 0.0197(17) 0.0085(17) -0.0107(17)
N3 0.0423(16) 0.059(2) 0.0293(16) 0.0076(14) 0.0075(13) 0.0059(14)
OW 0.089(2) 0.114(3) 0.088(3) 0.069(2) 0.055(2) 0.067(2)

loop_
_atom_type_symbol
_atom_type_description
_atom_type_scat_dispersion_real
_atom_type_scat_dispersion_imag
_atom_type_scat_source
C C 0.0033 0.0016 'International Tables Vol C Tables 4.2.6.8 and 6.1.1.4'
H H 0.0000 0.0000 'International Tables Vol C Tables 4.2.6.8 and 6.1.1.4'
N N 0.0061 0.0033 'International Tables Vol C Tables 4.2.6.8 and 6.1.1.4'
O O 0.0106 0.0060 'International Tables Vol C Tables 4.2.6.8 and 6.1.1.4'
Cl Cl 0.1484 0.1585 'International Tables Vol C Tables 4.2.6.8 and 6.1.1.4'
Bi Bi -4.1077 10.2566 'International Tables Vol C Tables 4.2.6.8 and 6.1.1.4'

loop_
_geom_angle_atom_site_label_1
_geom_angle_atom_site_label_2
_geom_angle_atom_site_label_3
_geom_angle_site_symmetry_1
_geom_angle_site_symmetry_3
_geom_angle
Cl3 Bi1 Cl3 . 2_676 180.0
Cl3 Bi1 Cl2 . . 87.59(3)
Cl3 Bi1 Cl2 2_676 . 92.41(3)
Cl3 Bi1 Cl2 . 2_676 92.41(3)
Cl3 Bi1 Cl2 2_676 2_676 87.59(3)
Cl2 Bi1 Cl2 . 2_676 180.0
Cl3 Bi1 Cl1 . 2_676 85.80(3)
Cl3 Bi1 Cl1 2_676 2_676 94.20(3)
Cl2 Bi1 Cl1 . 2_676 87.82(3)
Cl2 Bi1 Cl1 2_676 2_676 92.18(3)
Cl3 Bi1 Cl1 . . 94.20(3)
Cl3 Bi1 Cl1 2_676 . 85.80(3)
Cl2 Bi1 Cl1 . . 92.18(3)
Cl2 Bi1 Cl1 2_676 . 87.82(3)
Cl1 Bi1 Cl1 2_676 . 180.0
Cl4 Bi2 Cl4 2_665 . 180.00(4)
Cl4 Bi2 Cl5 2_665 . 89.74(3)
Cl4 Bi2 Cl5 . . 90.26(3)
Cl4 Bi2 Cl5 2_665 2_665 90.26(3)
Cl4 Bi2 Cl5 . 2_665 89.74(3)
Cl5 Bi2 Cl5 . 2_665 180.00(6)
Cl4 Bi2 Cl6 2_665 . 86.87(3)
Cl4 Bi2 Cl6 . . 93.13(3)
Cl5 Bi2 Cl6 . . 87.00(3)
Cl5 Bi2 Cl6 2_665 . 93.00(3)
Cl4 Bi2 Cl6 2_665 2_665 93.13(3)
Cl4 Bi2 Cl6 . 2_665 86.87(3)
Cl5 Bi2 Cl6 . 2_665 93.00(3)
Cl5 Bi2 Cl6 2_665 2_665 87.00(3)
Cl6 Bi2 Cl6 . 2_665 180.00(6)
C1 N1 H1A . . 109.5
C1 N1 H1B . . 109.5
H1A N1 H1B . . 109.5
C1 N1 H1C . . 109.5
H1A N1 H1C . . 109.5
H1B N1 H1C . . 109.5
N1 C1 C2 . . 111.4(3)
N1 C1 H1E . . 109.4
C2 C1 H1E . . 109.4
N1 C1 H1D . . 109.4
C2 C1 H1D . . 109.4
H1E C1 H1D . . 108.0
C1 C2 C3 . . 112.3(3)
C1 C2 H2E . . 109.1
C3 C2 H2E . . 109.1
C1 C2 H2D . . 109.1
C3 C2 H2D . . 109.1
H2E C2 H2D . . 107.9
N2 C3 C2 . . 111.4(3)
N2 C3 H3E . . 109.4
C2 C3 H3E . . 109.4
N2 C3 H3D . . 109.4
C2 C3 H3D . . 109.4
H3E C3 H3D . . 108.0
C4 N2 C3 . . 114.5(3)
C4 N2 H2A . . 108.6
C3 N2 H2A . . 108.6
C4 N2 H2B . . 108.6
C3 N2 H2B . . 108.6
H2A N2 H2B . . 107.6
N2 C4 C5 . . 109.4(3)
N2 C4 H4E . . 109.8
C5 C4 H4E . . 109.8
N2 C4 H4D . . 109.8
C5 C4 H4D . . 109.8
H4E C4 H4D . . 108.2
C4 C5 C6 . . 113.0(3)
C4 C5 H5E . . 109.0
C6 C5 H5E . . 109.0
C4 C5 H5D . . 109.0
C6 C5 H5D . . 109.0
H5E C5 H5D . . 107.8
N3 C6 C5 . . 112.2(3)
N3 C6 H6E . . 109.2
C5 C6 H6E . . 109.2
N3 C6 H6D . . 109.2
C5 C6 H6D . . 109.2
H6E C6 H6D . . 107.9
C6 N3 H3A . . 109.5
C6 N3 H3B . . 109.5
H3A N3 H3B . . 109.5
C6 N3 H3C . . 109.5
H3A N3 H3C . . 109.5
H3B N3 H3C . . 109.5
H1W OW H2W . . 115(3)

loop_
_geom_bond_atom_site_label_1
_geom_bond_atom_site_label_2
_geom_bond_site_symmetry_2
_geom_bond_distance
Bi1 Cl3 . 2.6976(8)
Bi1 Cl3 2_676 2.6976(8)
Bi1 Cl2 . 2.7105(8)
Bi1 Cl2 2_676 2.7105(8)
Bi1 Cl1 2_676 2.7209(8)
Bi1 Cl1 . 2.7209(8)
Bi2 Cl4 2_665 2.6816(8)
Bi2 Cl4 . 2.6817(8)
Bi2 Cl5 . 2.6948(8)
Bi2 Cl5 2_665 2.6948(8)
Bi2 Cl6 . 2.7025(9)
Bi2 Cl6 2_665 2.7025(9)
N1 C1 . 1.478(4)
N1 H1A . 0.8900
N1 H1B . 0.8900
N1 H1C . 0.8900
C1 C2 . 1.506(5)
C1 H1E . 0.9700
C1 H1D . 0.9700
C2 C3 . 1.528(5)
C2 H2E . 0.9700
C2 H2D . 0.9700
C3 N2 . 1.485(4)
C3 H3E . 0.9700
C3 H3D . 0.9700
N2 C4 . 1.485(4)
N2 H2A . 0.9000
N2 H2B . 0.9000
C4 C5 . 1.517(4)
C4 H4E . 0.9700
C4 H4D . 0.9700
C5 C6 . 1.524(5)
C5 H5E . 0.9700
C5 H5D . 0.9700
C6 N3 . 1.485(5)
C6 H6E . 0.9700
C6 H6D . 0.9700
N3 H3A . 0.8900
N3 H3B . 0.8900
N3 H3C . 0.8900
OW H1W . 0.844(19)
OW H2W . 0.857(19)

loop_
_geom_hbond_atom_site_label_D
_geom_hbond_atom_site_label_H
_geom_hbond_atom_site_label_A
_geom_hbond_site_symmetry_A
_geom_hbond_distance_DH
_geom_hbond_distance_HA
_geom_hbond_distance_DA
_geom_hbond_angle_DHA
_geom_hbond_publ_flag
N1 H1A Cl4 2_766 0.89 2.34 3.174(3) 155.7 yes
N1 H1B Cl2 2_666 0.89 2.73 3.339(3) 126.5 yes
N1 H1B Cl1 1_645 0.89 2.82 3.474(3) 131.5 yes
N1 H1C Cl3 2_666 0.89 2.43 3.293(3) 163.4 yes
N2 H2B OW . 0.90 1.91 2.804(4) 172.5 yes
N2 H2A Cl2 1_645 0.90 2.63 3.316(3) 134.1 yes
N2 H2A Cl1 2_666 0.90 2.71 3.347(3) 129.1 yes
N3 H3A Cl6 . 0.89 2.48 3.362(3) 169.1 yes
N3 H3B Cl1 1_544 0.89 2.81 3.412(3) 126.1 yes
N3 H3B Cl3 2_665 0.89 2.81 3.612(3) 150.6 yes
N3 H3C Cl5 1_655 0.89 2.44 3.269(3) 154.9 yes
OW H1W Cl6 . 0.844(19) 2.83(3) 3.620(4) 157(6) yes
OW H2W Cl3 2_666 0.857(19) 2.82(4) 3.478(4) 135(5) yes

loop_
_geom_torsion_atom_site_label_1
_geom_torsion_atom_site_label_2
_geom_torsion_atom_site_label_3
_geom_torsion_atom_site_label_4
_geom_torsion
N1 C1 C2 C3 179.9(3)
C1 C2 C3 N2 69.7(4)
C2 C3 N2 C4 178.8(3)
C3 N2 C4 C5 -177.7(3)
N2 C4 C5 C6 173.8(3)
C4 C5 C6 N3 -76.5(4)
